data_7243229
loop_
_publ_author_name
'Mohlala, Reagan L.'
'Coyanis, E. Mabel'
'Fernandes, Manuel A.'
'Bode, Moira L.'

_publ_section_title
;
 Catalyst-free synthesis of novel 1,5-benzodiazepines and
 3,4-dihydroquinoxalines using isocyanide-based one-pot, three- and
 four-component reactions
;
_journal_issue 39
_journal_name_full 'RSC Advances'
_journal_page_first 24466
_journal_page_last 24473
_journal_paper_doi 10.1039/D1RA04444C
_journal_volume 11
_journal_year 2021
_chemical_formula_moiety 'C17 H25 N3'
_chemical_formula_sum 'C17 H25 N3'
_chemical_formula_weight 271.40
_chemical_melting_point 399.0(10)
_space_group_crystal_system monoclinic
_space_group_IT_number 14
_space_group_name_Hall '-P 2ybc'
_space_group_name_H-M_alt 'P 1 21/c 1'
_atom_sites_solution_hydrogens mixed
_atom_sites_solution_primary dual
_audit_creation_date 2021-05-26
_audit_creation_method
;
Olex2 1.3
(compiled 2020.11.12 svn.r5f609507 for OlexSys, GUI svn.r6272)
;
_audit_update_record
;
2021-06-03 deposited with the CCDC.	2021-07-07 downloaded from the CCDC.
;
_cell_angle_alpha 90
_cell_angle_beta 99.072(2)
_cell_angle_gamma 90
_cell_formula_units_Z 4
_cell_length_a 9.7065(8)
_cell_length_b 18.7394(15)
_cell_length_c 8.5024(7)
_cell_measurement_reflns_used 2164
_cell_measurement_temperature 173.15
_cell_measurement_theta_max 26.96
_cell_measurement_theta_min 2.39
_cell_volume 1527.2(2)
_computing_cell_refinement 'SAINT v8.34A (Bruker, 2013)'
_computing_data_reduction 'SAINT v8.34A (Bruker, 2013)'
_computing_molecular_graphics 'Olex2 1.3 (Dolomanov et al., 2009)'
_computing_publication_material 'Olex2 1.3 (Dolomanov et al., 2009)'
_computing_structure_refinement 'XL  (Sheldrick, 2008)'
_computing_structure_solution 'SHELXT 2014/5 (Sheldrick, 2014)'
_diffrn_ambient_temperature 173.15
_diffrn_measured_fraction_theta_full 1.000
_diffrn_measured_fraction_theta_max 0.996
_diffrn_measurement_device_type 'Bruker APEX-II CCD'
_diffrn_measurement_method '\f and \w scans'
_diffrn_radiation_type MoK\a
_diffrn_radiation_wavelength 0.71073
_diffrn_reflns_av_R_equivalents 0.0590
_diffrn_reflns_av_unetI/netI 0.0869
_diffrn_reflns_Laue_measured_fraction_full 1.000
_diffrn_reflns_Laue_measured_fraction_max 0.996
_diffrn_reflns_limit_h_max 12
_diffrn_reflns_limit_h_min -12
_diffrn_reflns_limit_k_max 25
_diffrn_reflns_limit_k_min -25
_diffrn_reflns_limit_l_max 11
_diffrn_reflns_limit_l_min -8
_diffrn_reflns_number 12390
_diffrn_reflns_point_group_measured_fraction_full 1.000
_diffrn_reflns_point_group_measured_fraction_max 0.996
_diffrn_reflns_theta_full 25.242
_diffrn_reflns_theta_max 28.470
_diffrn_reflns_theta_min 2.125
_diffrn_source_current 40.0
_diffrn_source_power 2.0
_diffrn_source_voltage 50.0
_diffrn_standards_number 0
_exptl_absorpt_coefficient_mu 0.071
_exptl_absorpt_correction_type none
_exptl_crystal_colour yellow
_exptl_crystal_colour_primary yellow
_exptl_crystal_density_diffrn 1.180
_exptl_crystal_description plate
_exptl_crystal_F_000 592
_exptl_crystal_recrystallization_method 'Re-crystallisation from solvent: Ethyl-acetate'
_exptl_crystal_size_max 0.366
_exptl_crystal_size_mid 0.343
_exptl_crystal_size_min 0.108
_refine_diff_density_max 0.172
_refine_diff_density_min -0.206
_refine_diff_density_rms 0.039
_refine_ls_extinction_method none
_refine_ls_goodness_of_fit_ref 0.825
_refine_ls_hydrogen_treatment mixed
_refine_ls_matrix_type full
_refine_ls_number_parameters 191
_refine_ls_number_reflns 3843
_refine_ls_number_restraints 0
_refine_ls_restrained_S_all 0.825
_refine_ls_R_factor_all 0.0883
_refine_ls_R_factor_gt 0.0396
_refine_ls_shift/su_max 0.000
_refine_ls_shift/su_mean 0.000
_refine_ls_structure_factor_coef Fsqd
_refine_ls_weighting_details 'w=1/[\s^2^(Fo^2^)+(0.0337P)^2^] where P=(Fo^2^+2Fc^2^)/3'
_refine_ls_weighting_scheme calc
_refine_ls_wR_factor_gt 0.0727
_refine_ls_wR_factor_ref 0.0817
_reflns_Friedel_coverage 0.000
_reflns_number_gt 2121
_reflns_number_total 3843
_reflns_threshold_expression 'I > 2\s(I)'
_cod_data_source_file d1ra04444c2.cif
_cod_data_source_block CPMD10a_19m_mb6_isa3_0s
_cod_depositor_comments
;
The following automatic conversions were performed:

data item '_chemical_melting_point' value '398-400' was changed to
'399.0(10)' -- the average value was taken and precision was
estimated.

Automatic conversion script
Id: cif_fix_values 7556 2019-12-06 15:28:31Z antanas 
;
_cod_database_code 7243229
_shelx_shelxl_version_number 2017/1
_shelx_space_group_comment
;
The symmetry employed for this shelxl refinement is uniquely defined
by the following loop, which should always be used as a source of
symmetry information in preference to the above space-group names.
They are only intended as comments.
;
_shelx_estimated_absorpt_t_max 0.992
_shelx_estimated_absorpt_t_min 0.975
_olex2_refinement_description
;
1. Fixed Uiso
 At 1.2 times of:
  All C(H) groups, All C(H,H) groups
 At 1.5 times of:
  All C(H,H,H) groups
2.a Secondary CH2 refined with riding coordinates:
 C8(H8A,H8B)
2.b Aromatic/amide H refined with riding coordinates:
 C2(H2), C3(H3), C4(H4), C5(H5)
2.c Idealised Me refined as rotating group:
 C11(H11A,H11B,H11C), C12(H12A,H12B,H12C), C13(H13A,H13B,H13C), C15(H15A,H15B,
 H15C), C16(H16A,H16B,H16C), C17(H17A,H17B,H17C)
;
_olex2_submission_special_instructions 'No special instructions were received'

loop_
_space_group_symop_operation_xyz
'x, y, z'
'-x, y+1/2, -z+1/2'
'-x, -y, -z'
'x, -y-1/2, z-1/2'

loop_
_atom_site_label
_atom_site_type_symbol
_atom_site_fract_x
_atom_site_fract_y
_atom_site_fract_z
_atom_site_U_iso_or_equiv
_atom_site_adp_type
_atom_site_occupancy
_atom_site_site_symmetry_order
_atom_site_calc_flag
_atom_site_refinement_flags_posn
_atom_site_refinement_flags_adp
_atom_site_refinement_flags_occupancy
_atom_site_disorder_assembly
_atom_site_disorder_group
N1 N 0.44882(11) 0.39135(6) 0.48134(13) 0.0243(3) Uani 1 1 d . . . . .
H1 H 0.5276(15) 0.4159(7) 0.5217(16) 0.037(4) Uiso 1 1 d . . . . .
N2 N 0.20033(10) 0.40983(5) 0.25396(12) 0.0208(2) Uani 1 1 d . . . . .
N3 N 0.26665(10) 0.53058(6) 0.35451(11) 0.0214(2) Uani 1 1 d . . . . .
C1 C 0.44501(13) 0.36726(7) 0.32472(16) 0.0231(3) Uani 1 1 d . . . . .
C2 C 0.56176(14) 0.33524(7) 0.27737(17) 0.0301(3) Uani 1 1 d . . . . .
H2 H 0.646124 0.331749 0.350687 0.036 Uiso 1 1 calc R U . . .
C3 C 0.55579(15) 0.30865(7) 0.12530(18) 0.0344(4) Uani 1 1 d . . . . .
H3 H 0.636119 0.286959 0.095050 0.041 Uiso 1 1 calc R U . . .
C4 C 0.43430(15) 0.31316(7) 0.01615(17) 0.0330(4) Uani 1 1 d . . . . .
H4 H 0.430564 0.294091 -0.087963 0.040 Uiso 1 1 calc R U . . .
C5 C 0.31841(14) 0.34570(7) 0.06020(16) 0.0275(3) Uani 1 1 d . . . . .
H5 H 0.235051 0.349510 -0.014653 0.033 Uiso 1 1 calc R U . . .
C6 C 0.32266(13) 0.37287(6) 0.21279(15) 0.0219(3) Uani 1 1 d . . . . .
C7 C 0.11931(13) 0.36255(7) 0.35260(15) 0.0240(3) Uani 1 1 d . . . . .
C8 C 0.21179(13) 0.36084(7) 0.51917(15) 0.0238(3) Uani 1 1 d . . . . .
H8A H 0.154206 0.367975 0.604175 0.029 Uiso 1 1 calc R U . . .
H8B H 0.260834 0.314523 0.536829 0.029 Uiso 1 1 calc R U . . .
C9 C 0.31708(13) 0.42214(6) 0.51909(14) 0.0213(3) Uani 1 1 d . . . . .
C10 C 0.25704(12) 0.46382(7) 0.37038(14) 0.0198(3) Uani 1 1 d . . . . .
C11 C 0.09264(15) 0.28910(7) 0.27843(17) 0.0355(4) Uani 1 1 d . . . . .
H11A H 0.181907 0.265343 0.274086 0.053 Uiso 1 1 calc R U . . .
H11B H 0.040811 0.293987 0.170326 0.053 Uiso 1 1 calc R U . . .
H11C H 0.037986 0.260578 0.343009 0.053 Uiso 1 1 calc R U . . .
C12 C -0.01874(14) 0.39938(8) 0.36132(17) 0.0325(3) Uani 1 1 d . . . . .
H12A H -0.072017 0.371204 0.428017 0.049 Uiso 1 1 calc R U . . .
H12B H -0.072198 0.403677 0.253902 0.049 Uiso 1 1 calc R U . . .
H12C H -0.001028 0.447022 0.407651 0.049 Uiso 1 1 calc R U . . .
C13 C 0.34506(14) 0.46368(7) 0.67327(14) 0.0279(3) Uani 1 1 d . . . . .
H13A H 0.377688 0.431035 0.761341 0.042 Uiso 1 1 calc R U . . .
H13B H 0.258955 0.487072 0.692462 0.042 Uiso 1 1 calc R U . . .
H13C H 0.416687 0.499854 0.665952 0.042 Uiso 1 1 calc R U . . .
C14 C 0.21290(13) 0.56904(7) 0.20342(14) 0.0229(3) Uani 1 1 d . . . . .
C15 C 0.27942(14) 0.54148(7) 0.06375(15) 0.0293(3) Uani 1 1 d . . . . .
H15A H 0.244421 0.493424 0.034814 0.044 Uiso 1 1 calc R U . . .
H15B H 0.381014 0.539873 0.094543 0.044 Uiso 1 1 calc R U . . .
H15C H 0.255492 0.573455 -0.027677 0.044 Uiso 1 1 calc R U . . .
C16 C 0.25200(15) 0.64723(7) 0.23407(16) 0.0335(4) Uani 1 1 d . . . . .
H16A H 0.353766 0.651774 0.257130 0.050 Uiso 1 1 calc R U . . .
H16B H 0.211184 0.664596 0.325231 0.050 Uiso 1 1 calc R U . . .
H16C H 0.216153 0.675545 0.139541 0.050 Uiso 1 1 calc R U . . .
C17 C 0.05428(13) 0.56271(8) 0.16690(16) 0.0308(3) Uani 1 1 d . . . . .
H17A H 0.028298 0.512591 0.147166 0.046 Uiso 1 1 calc R U . . .
H17B H 0.019216 0.591118 0.072263 0.046 Uiso 1 1 calc R U . . .
H17C H 0.013486 0.580350 0.257839 0.046 Uiso 1 1 calc R U . . .

loop_
_atom_site_aniso_label
_atom_site_aniso_U_11
_atom_site_aniso_U_22
_atom_site_aniso_U_33
_atom_site_aniso_U_23
_atom_site_aniso_U_13
_atom_site_aniso_U_12
N1 0.0192(6) 0.0277(6) 0.0249(7) 0.0023(5) 0.0004(5) 0.0006(5)
N2 0.0209(6) 0.0199(6) 0.0215(6) -0.0020(5) 0.0030(5) -0.0010(5)
N3 0.0212(6) 0.0230(6) 0.0193(6) 0.0009(5) 0.0011(5) 0.0021(5)
C1 0.0244(7) 0.0182(7) 0.0278(8) 0.0040(6) 0.0075(6) -0.0003(6)
C2 0.0253(7) 0.0252(8) 0.0409(9) 0.0076(7) 0.0085(7) 0.0031(6)
C3 0.0367(9) 0.0236(8) 0.0484(10) 0.0047(7) 0.0238(8) 0.0064(7)
C4 0.0444(9) 0.0235(7) 0.0349(9) -0.0024(7) 0.0180(8) -0.0004(7)
C5 0.0316(8) 0.0233(7) 0.0281(8) -0.0027(6) 0.0062(6) -0.0025(6)
C6 0.0239(7) 0.0161(6) 0.0273(8) 0.0009(6) 0.0085(6) -0.0010(6)
C7 0.0223(7) 0.0250(7) 0.0250(7) -0.0006(6) 0.0050(6) -0.0036(6)
C8 0.0248(7) 0.0243(7) 0.0232(7) 0.0027(6) 0.0060(6) 0.0001(6)
C9 0.0216(7) 0.0225(7) 0.0197(7) 0.0019(6) 0.0028(5) 0.0017(6)
C10 0.0159(6) 0.0237(7) 0.0199(7) -0.0020(6) 0.0031(5) 0.0014(6)
C11 0.0389(9) 0.0311(8) 0.0362(9) -0.0032(7) 0.0052(7) -0.0129(7)
C12 0.0230(7) 0.0420(9) 0.0328(8) 0.0019(7) 0.0050(6) -0.0023(7)
C13 0.0317(8) 0.0292(7) 0.0219(7) 0.0014(6) 0.0009(6) -0.0006(6)
C14 0.0256(7) 0.0224(7) 0.0192(7) 0.0026(6) -0.0009(6) 0.0038(6)
C15 0.0316(8) 0.0318(8) 0.0239(7) 0.0037(6) 0.0025(6) 0.0030(6)
C16 0.0420(9) 0.0254(8) 0.0302(8) 0.0034(6) -0.0032(7) 0.0015(7)
C17 0.0288(8) 0.0367(8) 0.0255(8) 0.0033(7) 0.0003(6) 0.0060(7)

loop_
_atom_type_symbol
_atom_type_description
_atom_type_scat_dispersion_real
_atom_type_scat_dispersion_imag
_atom_type_scat_source
C C 0.0033 0.0016 'International Tables Vol C Tables 4.2.6.8 and 6.1.1.4'
H H 0.0000 0.0000 'International Tables Vol C Tables 4.2.6.8 and 6.1.1.4'
N N 0.0061 0.0033 'International Tables Vol C Tables 4.2.6.8 and 6.1.1.4'

loop_
_exptl_crystal_face_index_h
_exptl_crystal_face_index_k
_exptl_crystal_face_index_l
_exptl_crystal_face_perp_dist
2.00 -1.00 1.00 0.1110
-2.00 1.00 0.00 0.1730
-3.00 -1.00 2.00 0.0980
1.00 0.00 -2.00 0.1050
0.00 1.00 0.00 0.0540
0.00 -1.00 0.00 0.0430
0.00 -3.00 -1.00 0.0700
1.00 2.00 1.00 0.1120
-1.00 -2.00 -1.00 0.1450
-2.00 -3.00 0.00 0.1080
2.00 3.00 0.00 0.1370

loop_
_geom_angle_atom_site_label_1
_geom_angle_atom_site_label_2
_geom_angle_atom_site_label_3
_geom_angle
_geom_angle_site_symmetry_1
_geom_angle_site_symmetry_3
_geom_angle_publ_flag
C1 N1 H1 114.5(9) . . ?
C1 N1 C9 115.88(10) . . ?
C9 N1 H1 115.0(9) . . ?
C6 N2 C7 111.44(9) . . ?
C10 N2 C6 104.86(9) . . ?
C10 N2 C7 101.66(9) . . ?
C10 N3 C14 123.23(11) . . ?
N1 C1 C6 120.86(11) . . ?
C2 C1 N1 120.76(12) . . ?
C2 C1 C6 118.35(12) . . ?
C1 C2 H2 119.7 . . ?
C3 C2 C1 120.65(13) . . ?
C3 C2 H2 119.7 . . ?
C2 C3 H3 119.6 . . ?
C2 C3 C4 120.83(13) . . ?
C4 C3 H3 119.6 . . ?
C3 C4 H4 120.4 . . ?
C5 C4 C3 119.29(13) . . ?
C5 C4 H4 120.4 . . ?
C4 C5 H5 119.7 . . ?
C4 C5 C6 120.63(13) . . ?
C6 C5 H5 119.7 . . ?
C1 C6 N2 120.31(11) . . ?
C5 C6 N2 119.42(11) . . ?
C5 C6 C1 120.23(12) . . ?
N2 C7 C8 103.89(9) . . ?
C11 C7 N2 111.58(10) . . ?
C11 C7 C8 113.34(11) . . ?
C11 C7 C12 109.75(11) . . ?
C12 C7 N2 107.38(10) . . ?
C12 C7 C8 110.63(10) . . ?
C7 C8 H8A 110.6 . . ?
C7 C8 H8B 110.6 . . ?
H8A C8 H8B 108.7 . . ?
C9 C8 C7 105.84(10) . . ?
C9 C8 H8A 110.6 . . ?
C9 C8 H8B 110.6 . . ?
N1 C9 C8 107.77(10) . . ?
N1 C9 C10 104.49(9) . . ?
N1 C9 C13 110.17(10) . . ?
C10 C9 C8 102.49(10) . . ?
C13 C9 C8 114.38(10) . . ?
C13 C9 C10 116.68(11) . . ?
N2 C10 C9 105.15(10) . . ?
N3 C10 N2 129.77(11) . . ?
N3 C10 C9 124.88(11) . . ?
C7 C11 H11A 109.5 . . ?
C7 C11 H11B 109.5 . . ?
C7 C11 H11C 109.5 . . ?
H11A C11 H11B 109.5 . . ?
H11A C11 H11C 109.5 . . ?
H11B C11 H11C 109.5 . . ?
C7 C12 H12A 109.5 . . ?
C7 C12 H12B 109.5 . . ?
C7 C12 H12C 109.5 . . ?
H12A C12 H12B 109.5 . . ?
H12A C12 H12C 109.5 . . ?
H12B C12 H12C 109.5 . . ?
C9 C13 H13A 109.5 . . ?
C9 C13 H13B 109.5 . . ?
C9 C13 H13C 109.5 . . ?
H13A C13 H13B 109.5 . . ?
H13A C13 H13C 109.5 . . ?
H13B C13 H13C 109.5 . . ?
N3 C14 C15 111.85(10) . . ?
N3 C14 C16 105.83(10) . . ?
N3 C14 C17 109.99(10) . . ?
C16 C14 C15 109.46(11) . . ?
C16 C14 C17 108.97(11) . . ?
C17 C14 C15 110.60(11) . . ?
C14 C15 H15A 109.5 . . ?
C14 C15 H15B 109.5 . . ?
C14 C15 H15C 109.5 . . ?
H15A C15 H15B 109.5 . . ?
H15A C15 H15C 109.5 . . ?
H15B C15 H15C 109.5 . . ?
C14 C16 H16A 109.5 . . ?
C14 C16 H16B 109.5 . . ?
C14 C16 H16C 109.5 . . ?
H16A C16 H16B 109.5 . . ?
H16A C16 H16C 109.5 . . ?
H16B C16 H16C 109.5 . . ?
C14 C17 H17A 109.5 . . ?
C14 C17 H17B 109.5 . . ?
C14 C17 H17C 109.5 . . ?
H17A C17 H17B 109.5 . . ?
H17A C17 H17C 109.5 . . ?
H17B C17 H17C 109.5 . . ?

loop_
_geom_bond_atom_site_label_1
_geom_bond_atom_site_label_2
_geom_bond_distance
_geom_bond_site_symmetry_2
_geom_bond_publ_flag
N1 H1 0.911(14) . ?
N1 C1 1.4010(16) . ?
N1 C9 1.4834(15) . ?
N2 C6 1.4640(16) . ?
N2 C7 1.5215(15) . ?
N2 C10 1.4610(15) . ?
N3 C10 1.2633(15) . ?
N3 C14 1.4934(15) . ?
C1 C2 1.3966(17) . ?
C1 C6 1.4038(18) . ?
C2 H2 0.9500 . ?
C2 C3 1.3783(19) . ?
C3 H3 0.9500 . ?
C3 C4 1.383(2) . ?
C4 H4 0.9500 . ?
C4 C5 1.3821(18) . ?
C5 H5 0.9500 . ?
C5 C6 1.3882(17) . ?
C7 C8 1.5529(17) . ?
C7 C11 1.5191(17) . ?
C7 C12 1.5195(18) . ?
C8 H8A 0.9900 . ?
C8 H8B 0.9900 . ?
C8 C9 1.5375(17) . ?
C9 C10 1.5219(17) . ?
C9 C13 1.5119(17) . ?
C11 H11A 0.9800 . ?
C11 H11B 0.9800 . ?
C11 H11C 0.9800 . ?
C12 H12A 0.9800 . ?
C12 H12B 0.9800 . ?
C12 H12C 0.9800 . ?
C13 H13A 0.9800 . ?
C13 H13B 0.9800 . ?
C13 H13C 0.9800 . ?
C14 C15 1.5283(18) . ?
C14 C16 1.5257(17) . ?
C14 C17 1.5265(18) . ?
C15 H15A 0.9800 . ?
C15 H15B 0.9800 . ?
C15 H15C 0.9800 . ?
C16 H16A 0.9800 . ?
C16 H16B 0.9800 . ?
C16 H16C 0.9800 . ?
C17 H17A 0.9800 . ?
C17 H17B 0.9800 . ?
C17 H17C 0.9800 . ?

loop_
_geom_torsion_atom_site_label_1
_geom_torsion_atom_site_label_2
_geom_torsion_atom_site_label_3
_geom_torsion_atom_site_label_4
_geom_torsion
_geom_torsion_site_symmetry_1
_geom_torsion_site_symmetry_2
_geom_torsion_site_symmetry_3
_geom_torsion_site_symmetry_4
_geom_torsion_publ_flag
N1 C1 C2 C3 177.02(12) . . . . ?
N1 C1 C6 N2 5.45(18) . . . . ?
N1 C1 C6 C5 -176.92(11) . . . . ?
N1 C9 C10 N2 75.38(11) . . . . ?
N1 C9 C10 N3 -100.03(14) . . . . ?
N2 C7 C8 C9 14.98(12) . . . . ?
C1 N1 C9 C8 70.11(13) . . . . ?
C1 N1 C9 C10 -38.39(14) . . . . ?
C1 N1 C9 C13 -164.47(10) . . . . ?
C1 C2 C3 C4 0.1(2) . . . . ?
C2 C1 C6 N2 -176.31(11) . . . . ?
C2 C1 C6 C5 1.32(18) . . . . ?
C2 C3 C4 C5 0.9(2) . . . . ?
C3 C4 C5 C6 -0.8(2) . . . . ?
C4 C5 C6 N2 177.34(11) . . . . ?
C4 C5 C6 C1 -0.32(19) . . . . ?
C6 N2 C7 C8 73.72(12) . . . . ?
C6 N2 C7 C11 -48.74(14) . . . . ?
C6 N2 C7 C12 -169.05(10) . . . . ?
C6 N2 C10 N3 105.82(14) . . . . ?
C6 N2 C10 C9 -69.29(11) . . . . ?
C6 C1 C2 C3 -1.22(19) . . . . ?
C7 N2 C6 C1 -79.51(13) . . . . ?
C7 N2 C6 C5 102.84(13) . . . . ?
C7 N2 C10 N3 -138.02(13) . . . . ?
C7 N2 C10 C9 46.88(11) . . . . ?
C7 C8 C9 N1 -97.61(11) . . . . ?
C7 C8 C9 C10 12.26(12) . . . . ?
C7 C8 C9 C13 139.52(11) . . . . ?
C8 C9 C10 N2 -36.96(11) . . . . ?
C8 C9 C10 N3 147.63(12) . . . . ?
C9 N1 C1 C2 -177.95(11) . . . . ?
C9 N1 C1 C6 0.24(17) . . . . ?
C10 N2 C6 C1 29.69(14) . . . . ?
C10 N2 C6 C5 -147.96(11) . . . . ?
C10 N2 C7 C8 -37.53(11) . . . . ?
C10 N2 C7 C11 -159.99(10) . . . . ?
C10 N2 C7 C12 79.70(11) . . . . ?
C10 N3 C14 C15 -58.27(15) . . . . ?
C10 N3 C14 C16 -177.40(11) . . . . ?
C10 N3 C14 C17 65.04(15) . . . . ?
C11 C7 C8 C9 136.27(11) . . . . ?
C12 C7 C8 C9 -99.97(12) . . . . ?
C13 C9 C10 N2 -162.73(10) . . . . ?
C13 C9 C10 N3 21.86(18) . . . . ?
C14 N3 C10 N2 2.4(2) . . . . ?
C14 N3 C10 C9 176.60(11) . . . . ?
